data_7063899
loop_
_publ_author_name
'Bharti, Shachendra Kumar'
'Odera, Keiko'
'Tripathi, Kamini'
'Ward, Benzamin D.'
'Bhattacharya, S.'
'Takahashi, Ryoya'
'Mishra, Lallan'

_publ_section_title
;
 Structural and chemical investigation of a tridentate fluorescein
 hydrazone (LH3), a selective Cu2+ and Hg2+ chelator: detection of
 CN&#x2212; and HSO4&#x2212; by its Cu2+ complexes and effect on HeLa cell
 division
;
_journal_issue 33
_journal_name_full 'New Journal of Chemistry'
_journal_page_first 14219
_journal_page_last 14230
_journal_paper_doi 10.1039/D5NJ01491C
_journal_volume 49
_journal_year 2025
_chemical_formula_moiety 'C33 H24 Cu N5 O9, 2(C H4 O), H2 O, N O3'
_chemical_formula_sum 'C35 H34 Cu N6 O15'
_chemical_formula_weight 842.22
_space_group_crystal_system monoclinic
_space_group_IT_number 14
_space_group_name_Hall '-P 2ybc'
_space_group_name_H-M_alt 'P 1 21/c 1'
_atom_sites_solution_hydrogens mixed
_audit_creation_date 2025-07-07
_audit_creation_method
;
Olex2 1.5
(compiled 2025.05.31 svn.r86d253d1 for OlexSys, GUI svn.r7254)
;
_audit_update_record
;
2025-07-07 deposited with the CCDC.	2025-07-09 downloaded from the CCDC.
;
_cell_angle_alpha 90
_cell_angle_beta 91.7371(7)
_cell_angle_gamma 90
_cell_formula_units_Z 4
_cell_length_a 7.50776(6)
_cell_length_b 23.8096(2)
_cell_length_c 19.83429(15)
_cell_measurement_reflns_used 20988
_cell_measurement_temperature 104(6)
_cell_measurement_theta_max 71.7030
_cell_measurement_theta_min 2.8840
_cell_volume 3543.88(5)
_computing_cell_refinement 'CrysAlisPro 1.171.42.90a (Rigaku OD, 2023)'
_computing_data_collection 'CrysAlisPro 1.171.42.90a (Rigaku OD, 2023)'
_computing_data_reduction 'CrysAlisPro 1.171.42.90a (Rigaku OD, 2023)'
_computing_molecular_graphics 'Olex2 1.5 (Dolomanov et al., 2009)'
_computing_publication_material 'Olex2 1.5 (Dolomanov et al., 2009)'
_computing_structure_refinement 'SHELXL 2018/3 (Sheldrick, 2015)'
_computing_structure_solution 'SHELXT  (Sheldrick, 2015)'
_diffrn_ambient_temperature 104.15
_diffrn_detector_area_resol_mean 10.0000
_diffrn_detector_type HyPix3000
_diffrn_measured_fraction_theta_full 0.993
_diffrn_measured_fraction_theta_max 0.983
_diffrn_measurement_details
;
List of Runs (angles in degrees, time in seconds):

  # Type    Start    End  Width  t~exp~   \w     \q     \k     \f   Frames
#--------------------------------------------------------------------------
  1  \w    -87.00 -12.00   0.50    0.24    --  -40.83 126.00 140.00  150
  2  \w   -108.00 -58.00   0.50    0.24    --  -40.83-146.00-104.00  100
  3  \w   -102.00 -23.00   0.50    0.24    --  -40.83 146.00 -52.00  158
  4  \w     34.00  91.00   0.50    0.24    --   40.83-126.00  62.00  114
  5  \w   -151.00 -58.00   0.50    0.97    --  -82.50-146.00-104.00  186
  6  \w   -102.00 -23.00   0.50    0.97    --  -82.50 146.00 -52.00  158
  7  \w    -88.00 -17.00   0.50    0.97    --  -82.50 126.00 140.00  142
  8  \w   -148.00 -72.00   0.50    0.97    --  -82.50-126.00  62.00  152
  9  \w     39.00 113.00   0.50    0.97    --  104.00-126.00  62.00  148
 10  \w     45.00 127.00   0.50    0.97    --  104.00-146.00-104.00  164
 11  \w     80.00 169.00   0.50    0.97    --  104.00 146.00 -52.00  178
 12  \w    -24.00  35.00   0.50    0.24    --  -40.83  11.00   0.00  118
 13  \w    -28.00  31.00   0.50    0.24    --  -40.83  21.00-120.00  118
 14  \w    -24.00  35.00   0.50    0.24    --  -40.83  11.00 120.00  118
 15  \w    -28.00  31.00   0.50    0.24    --  -40.83  21.00  90.00  118
 16  \w    -35.00  24.00   0.50    0.24    --   40.83 -11.00  30.00  118
 17  \w      9.00  42.00   0.50    0.24    --   40.83  91.00-100.81   66
 18  \w     13.00  43.00   0.50    0.24    --   40.83  81.00 -13.21   60
 19  \w     14.00  43.00   0.50    0.24    --   40.83  78.00 148.37   58
 20  \w     14.00  43.00   0.50    0.24    --   40.83  78.00 136.83   58
 21  \w    -27.00  37.00   0.50    0.24    --   40.83 -32.00 150.00  128
 22  \w     18.00  78.00   0.50    0.24    --   40.83-104.00 -60.00  120
 23  \w     13.00  43.00   0.50    0.24    --   40.83  81.00  35.23   60
 24  \w     45.00 105.00   0.50    0.24    --   40.83-146.00-104.00  120
 25  \w    -47.00 -15.00   0.50    0.97    --  -82.50  42.00 -60.00   64
 26  \w    -47.00 -15.00   0.50    0.97    --  -82.50  42.00 -30.00   64
 27  \w    -57.00 -16.00   0.50    0.97    --  -82.50  50.00   0.00   82
 28  \w     90.00 172.00   0.50    0.97    --  104.00  33.00  90.00  164
 29  \w     32.00 106.00   0.50    0.97    --  104.00 -93.00  60.00  148
 30  \w    102.00 170.00   0.50    0.97    --  104.00 111.00-180.00  136
 31  \w     36.00  83.00   0.50    0.97    --  104.00 -68.00 120.00   94
 32  \w     38.00 118.00   0.50    0.97    --  104.00-133.00 150.00  160
 33  \w    104.00 177.00   0.50    0.97    --  104.00  93.00-150.00  146
 34  \w     62.00 146.00   0.50    0.97    --  104.00 178.00 -30.00  168
 35  \w     36.00  83.00   0.50    0.97    --  104.00 -68.00  60.00   94
 36  \w     37.00 108.00   0.50    0.97    --  104.00-109.00  80.96  142
 37  \w     38.00 108.00   0.50    0.97    --  104.00-111.00  60.00  140
 38  \w     32.00 106.00   0.50    0.97    --  104.00 -93.00-180.00  148
 39  \w     87.00 171.00   0.50    0.97    --  104.00  42.00-180.00  168
 40  \w     36.00  68.00   0.50    0.97    --  104.00 -59.00-180.00   64
 41  \w     34.00 135.00   0.50    0.97    --  104.00 -87.00 -60.00  202
 42  \w     90.00 172.00   0.50    0.97    --  104.00  33.00-120.00  164
 43  \w     38.00 108.00   0.50    0.97    --  104.00-111.00-180.00  140
 44  \w     85.00 171.00   0.50    0.97    --  104.00  50.00 -30.00  172
 45  \w     38.00  63.00   0.50    0.97    --  104.00-133.00-180.00   50
;
_diffrn_measurement_device 'four-circle diffractometer'
_diffrn_measurement_device_type 'XtaLAB Synergy, Dualflex, HyPix3000'
_diffrn_measurement_method '\w scans'
_diffrn_radiation_type CuK\a
_diffrn_radiation_wavelength 1.54184
_diffrn_reflns_av_R_equivalents 0.0393
_diffrn_reflns_av_unetI/netI 0.0299
_diffrn_reflns_Laue_measured_fraction_full 0.993
_diffrn_reflns_Laue_measured_fraction_max 0.983
_diffrn_reflns_limit_h_max 9
_diffrn_reflns_limit_h_min -6
_diffrn_reflns_limit_k_max 29
_diffrn_reflns_limit_k_min -29
_diffrn_reflns_limit_l_max 24
_diffrn_reflns_limit_l_min -24
_diffrn_reflns_number 36340
_diffrn_reflns_point_group_measured_fraction_full 0.993
_diffrn_reflns_point_group_measured_fraction_max 0.983
_diffrn_reflns_theta_full 67.684
_diffrn_reflns_theta_max 72.060
_diffrn_reflns_theta_min 2.900
_exptl_absorpt_coefficient_mu 1.607
_exptl_absorpt_correction_T_max 1.00000
_exptl_absorpt_correction_T_min 0.89817
_exptl_absorpt_correction_type multi-scan
_exptl_absorpt_process_details
;
CrysAlisPro 1.171.42.90a (Rigaku Oxford Diffraction, 2023)
Empirical absorption correction using spherical harmonics,
implemented in SCALE3 ABSPACK scaling algorithm.
;
_exptl_crystal_colour brown
_exptl_crystal_colour_primary brown
_exptl_crystal_density_diffrn 1.579
_exptl_crystal_description block
_exptl_crystal_F_000 1740
_exptl_crystal_size_max 0.16
_exptl_crystal_size_mid 0.15
_exptl_crystal_size_min 0.14
_refine_diff_density_max 1.080
_refine_diff_density_min -0.382
_refine_diff_density_rms 0.070
_refine_ls_extinction_method none
_refine_ls_goodness_of_fit_ref 1.048
_refine_ls_hydrogen_treatment mixed
_refine_ls_matrix_type full
_refine_ls_number_parameters 532
_refine_ls_number_reflns 6862
_refine_ls_number_restraints 47
_refine_ls_restrained_S_all 1.045
_refine_ls_R_factor_all 0.0465
_refine_ls_R_factor_gt 0.0411
_refine_ls_shift/su_max 0.002
_refine_ls_shift/su_mean 0.000
_refine_ls_structure_factor_coef Fsqd
_refine_ls_weighting_details 'w=1/[\s^2^(Fo^2^)+(0.0686P)^2^+2.5809P] where P=(Fo^2^+2Fc^2^)/3'
_refine_ls_weighting_scheme calc
_refine_ls_wR_factor_gt 0.1156
_refine_ls_wR_factor_ref 0.1205
_reflns_Friedel_coverage 0.000
_reflns_number_gt 6005
_reflns_number_total 6862
_reflns_threshold_expression 'I > 2\s(I)'
_cod_data_source_file d5nj01491c2.cif
_cod_data_source_block lh-2-c-1_auto
_cod_depositor_comments 'Adding full bibliography for 7063897--7063900.cif.'
_cod_database_code 7063899
_shelx_shelxl_version_number 2018/3
_chemical_oxdiff_formula 'C H N O Cu'
_shelx_space_group_comment
;
The symmetry employed for this shelxl refinement is uniquely defined
by the following loop, which should always be used as a source of
symmetry information in preference to the above space-group names.
They are only intended as comments.
;
_shelx_estimated_absorpt_t_max 0.806
_shelx_estimated_absorpt_t_min 0.783
_olex2_refinement_description
;
1. Fixed Uiso
 At 1.2 times of:
  All C(H) groups, {H6A,H6B} of O6
 At 1.5 times of:
  All C(H,H,H) groups, {H7A,H7B} of O7, {H15A,H15B} of O15, All O(H) groups
2. Restrained distances
 N6-O10 = N6-O12
 1.25 with sigma of 0.02
 N6-O11
 1.24 with sigma of 0.02
 Cu1-H7A \\sim Cu1-H7B
 with sigma of 0.02
 N6-O10 \\sim N6-O11 \\sim N6-O12
 with sigma of 0.02
 O10-O11 \\sim O11-O12 \\sim O12-O10
 with sigma of 0.04
3. Restrained planarity
 N6, O10, O11, O12
 with sigma of 0.1
4. Uiso/Uaniso restraints and constraints
N6 \\sim O10 \\sim O11 \\sim O12: within 2A with sigma of 0.04 and sigma for
terminal atoms of 0.08 within 2A
5. Rigid body (RIGU) restrains
 N6, O10, O11, O12
 with sigma for 1-2 distances of 0.004 and sigma for 1-3 distances of 0.004
6.a Free rotating group:
 O7(H7A,H7B), O15(H15A,H15B)
6.b Aromatic/amide H refined with riding coordinates:
 C10(H10), C21(H21), C27(H27), C9(H9), C19(H19), C18(H18), C29(H29), C12(H12),
 C4(H4), C5(H5), C30(H30), C16(H16), C2(H2), C24(H24), C25(H25), C17(H17),
 C33(H33), C32(H32)
6.c Idealised Me refined as rotating group:
 C35(H35A,H35B,H35C), C34(H34A,H34B,H34C)
6.d Idealised tetrahedral OH refined as rotating group:
 O3(H3), O14(H14), O1(H1), O13(H13)
;
_olex2_submission_special_instructions 'No special instructions were received'
_oxdiff_exptl_absorpt_empirical_details
;
Empirical correction (ABSPACK) includes:
- Absorption correction using spherical harmonics
- Frame scaling
;
_oxdiff_exptl_absorpt_empirical_full_max 1.154
_oxdiff_exptl_absorpt_empirical_full_min 0.788

loop_
_space_group_symop_operation_xyz
'x, y, z'
'-x, y+1/2, -z+1/2'
'-x, -y, -z'
'x, -y-1/2, z-1/2'

loop_
_atom_site_label
_atom_site_type_symbol
_atom_site_fract_x
_atom_site_fract_y
_atom_site_fract_z
_atom_site_U_iso_or_equiv
_atom_site_adp_type
_atom_site_occupancy
_atom_site_site_symmetry_order
_atom_site_calc_flag
_atom_site_refinement_flags_posn
_atom_site_refinement_flags_adp
_atom_site_refinement_flags_occupancy
_atom_site_disorder_assembly
_atom_site_disorder_group
Cu1 Cu 0.73885(4) 0.58199(2) 0.90058(2) 0.02170(11) Uani 1 1 d D . . . .
O4 O 0.6729(2) 0.64685(6) 0.95981(7) 0.0235(3) Uani 1 1 d . . . . .
O2 O 0.5080(2) 0.77415(7) 0.67949(7) 0.0258(3) Uani 1 1 d . . . . .
O5 O 0.8079(2) 0.52580(6) 0.83742(7) 0.0254(3) Uani 1 1 d . . . . .
O3 O 1.0783(2) 0.85988(7) 0.67675(7) 0.0269(3) Uani 1 1 d . . . . .
H3 H 1.036437 0.872512 0.640046 0.040 Uiso 1 1 calc R U . . .
O14 O 0.6887(2) 0.42657(7) 0.96334(8) 0.0281(3) Uani 1 1 d . . . . .
H14 H 0.759764 0.399648 0.969279 0.042 Uiso 1 1 calc R U . . .
O1 O -0.0472(2) 0.67988(7) 0.66091(8) 0.0273(3) Uani 1 1 d . . . . .
H1 H -0.038230 0.690570 0.620794 0.041 Uiso 1 1 calc R U . . .
O7 O 0.8082(2) 0.53160(7) 0.97294(8) 0.0304(4) Uani 1 1 d G . . . .
H7A H 0.767314 0.497608 0.976283 0.046 Uiso 1 1 d DG U . . .
H7B H 0.839268 0.540983 1.014033 0.046 Uiso 1 1 d DG U . . .
O15 O 0.9248(2) 0.54977(7) 0.10127(8) 0.0299(3) Uani 1 1 d G . . . .
H15A H 0.842775 0.544294 0.130627 0.045 Uiso 1 1 d G U . . .
H15B H 1.011162 0.527459 0.114014 0.045 Uiso 1 1 d G U . . .
O9 O 0.7752(3) 0.45741(8) 0.21204(8) 0.0383(4) Uani 1 1 d . . . . .
O6 O 0.4451(2) 0.55587(9) 0.90938(9) 0.0360(4) Uani 1 1 d . . . . .
H6A H 0.366(4) 0.5571(15) 0.8824(18) 0.043 Uiso 1 1 d . U . . .
H6B H 0.401(4) 0.5656(14) 0.9468(18) 0.043 Uiso 1 1 d . U . . .
O8 O 0.6934(3) 0.54414(8) 0.21774(8) 0.0361(4) Uani 1 1 d . . . . .
N5 N 0.6373(2) 0.68740(7) 0.85562(8) 0.0201(3) Uani 1 1 d . . . . .
N4 N 0.6845(2) 0.63639(7) 0.82863(8) 0.0196(3) Uani 1 1 d . . . . .
O13 O 0.9928(3) 0.69495(8) 0.53104(9) 0.0406(4) Uani 1 1 d . . . . .
H13 H 0.993198 0.726524 0.512163 0.061 Uiso 1 1 calc R U . . .
N3 N 0.7285(2) 0.52645(8) 0.55875(8) 0.0224(4) Uani 1 1 d . . . . .
N2 N 0.7654(2) 0.48210(8) 0.52689(9) 0.0231(4) Uani 1 1 d . . . . .
N1 N 0.7334(3) 0.49919(9) 0.24418(9) 0.0287(4) Uani 1 1 d . . . . .
C14 C 0.6274(3) 0.68758(9) 0.92403(10) 0.0213(4) Uani 1 1 d . . . . .
C13 C 0.3820(3) 0.74201(9) 0.71071(10) 0.0213(4) Uani 1 1 d . . . . .
C8 C 0.4007(3) 0.72376(9) 0.77724(10) 0.0200(4) Uani 1 1 d . . . . .
C10 C 0.1186(3) 0.67539(9) 0.76345(11) 0.0243(4) Uani 1 1 d . . . . .
H10 H 0.028930 0.652183 0.781604 0.029 Uiso 1 1 calc R U . . .
C6 C 0.7001(3) 0.76970(9) 0.78076(10) 0.0202(4) Uani 1 1 d . . . . .
C3 C 0.9493(3) 0.83121(9) 0.70896(10) 0.0224(4) Uani 1 1 d . . . . .
C21 C 0.6826(3) 0.62850(9) 0.76385(10) 0.0199(4) Uani 1 1 d . . . . .
H21 H 0.652933 0.659065 0.734834 0.024 Uiso 1 1 calc R U . . .
C1 C 0.6647(3) 0.78655(9) 0.71453(10) 0.0212(4) Uani 1 1 d . . . . .
C27 C 0.7079(3) 0.57140(9) 0.66378(10) 0.0210(4) Uani 1 1 d . . . . .
H27 H 0.669957 0.603572 0.638921 0.025 Uiso 1 1 calc R U . . .
C22 C 0.7240(3) 0.57486(9) 0.73455(10) 0.0211(4) Uani 1 1 d . . . . .
C9 C 0.2666(3) 0.69009(9) 0.80246(10) 0.0224(4) Uani 1 1 d . . . . .
H9 H 0.277253 0.676905 0.847606 0.027 Uiso 1 1 calc R U . . .
C19 C 0.4374(3) 0.82458(9) 0.88687(10) 0.0223(4) Uani 1 1 d . . . . .
H19 H 0.412551 0.845636 0.846994 0.027 Uiso 1 1 calc R U . . .
C15 C 0.5506(3) 0.74158(9) 0.94276(10) 0.0218(4) Uani 1 1 d . . . . .
C20 C 0.5128(3) 0.77146(9) 0.88397(10) 0.0203(4) Uani 1 1 d . . . . .
C26 C 0.7457(3) 0.52256(9) 0.62946(10) 0.0218(4) Uani 1 1 d . . . . .
C28 C 0.7498(3) 0.48900(9) 0.45557(10) 0.0223(4) Uani 1 1 d . . . . .
C11 C 0.1012(3) 0.69484(9) 0.69705(10) 0.0224(4) Uani 1 1 d . . . . .
C31 C 0.7358(3) 0.49527(10) 0.31767(10) 0.0244(4) Uani 1 1 d . . . . .
C7 C 0.5624(3) 0.73887(8) 0.82107(10) 0.0198(4) Uani 1 1 d . . . . .
C18 C 0.3993(3) 0.84601(9) 0.95012(11) 0.0250(4) Uani 1 1 d . . . . .
H18 H 0.346755 0.882175 0.953373 0.030 Uiso 1 1 calc R U . . .
C29 C 0.7944(3) 0.44235(9) 0.41708(11) 0.0251(4) Uani 1 1 d . . . . .
H29 H 0.829610 0.408414 0.438852 0.030 Uiso 1 1 calc R U . . .
C12 C 0.2330(3) 0.72846(9) 0.67051(10) 0.0227(4) Uani 1 1 d . . . . .
H12 H 0.221608 0.742022 0.625541 0.027 Uiso 1 1 calc R U . . .
C23 C 0.7825(3) 0.52672(9) 0.77212(10) 0.0221(4) Uani 1 1 d . . . . .
C4 C 0.9874(3) 0.81544(9) 0.77566(11) 0.0233(4) Uani 1 1 d . . . . .
H4 H 1.097647 0.825738 0.796986 0.028 Uiso 1 1 calc R U . . .
C5 C 0.8641(3) 0.78482(9) 0.81037(10) 0.0223(4) Uani 1 1 d . . . . .
H5 H 0.891481 0.773748 0.855516 0.027 Uiso 1 1 calc R U . . .
C30 C 0.7875(3) 0.44517(10) 0.34744(11) 0.0267(5) Uani 1 1 d . . . . .
H30 H 0.817443 0.413568 0.320830 0.032 Uiso 1 1 calc R U . . .
C16 C 0.5133(3) 0.76243(9) 1.00631(10) 0.0248(4) Uani 1 1 d . . . . .
H16 H 0.539039 0.741323 1.046072 0.030 Uiso 1 1 calc R U . . .
C2 C 0.7881(3) 0.81702(9) 0.67808(10) 0.0237(4) Uani 1 1 d . . . . .
H2 H 0.761643 0.827823 0.632764 0.028 Uiso 1 1 calc R U . . .
C24 C 0.8184(3) 0.47674(9) 0.73516(11) 0.0258(4) Uani 1 1 d . . . . .
H24 H 0.855232 0.443963 0.759078 0.031 Uiso 1 1 calc R U . . .
C25 C 0.8014(3) 0.47464(9) 0.66631(11) 0.0248(4) Uani 1 1 d . . . . .
H25 H 0.827294 0.440792 0.643218 0.030 Uiso 1 1 calc R U . . .
C17 C 0.4369(3) 0.81527(10) 1.00909(11) 0.0262(5) Uani 1 1 d . . . . .
H17 H 0.409687 0.830925 1.051604 0.031 Uiso 1 1 calc R U . . .
C33 C 0.6948(3) 0.53885(10) 0.42395(11) 0.0269(5) Uani 1 1 d . . . . .
H33 H 0.661417 0.570266 0.450255 0.032 Uiso 1 1 calc R U . . .
C32 C 0.6892(3) 0.54232(10) 0.35426(11) 0.0274(5) Uani 1 1 d . . . . .
H32 H 0.654177 0.576098 0.332083 0.033 Uiso 1 1 calc R U . . .
C35 C 0.5638(3) 0.41324(11) 0.90938(12) 0.0325(5) Uani 1 1 d . . . . .
H35A H 0.522052 0.448004 0.887684 0.049 Uiso 1 1 calc R U . . .
H35B H 0.462068 0.393038 0.927510 0.049 Uiso 1 1 calc R U . . .
H35C H 0.622046 0.389583 0.876155 0.049 Uiso 1 1 calc R U . . .
C34 C 0.9149(3) 0.65504(11) 0.48683(12) 0.0345(5) Uani 1 1 d . . . . .
H34A H 1.003277 0.642543 0.454704 0.052 Uiso 1 1 calc R U . . .
H34B H 0.813396 0.672052 0.462222 0.052 Uiso 1 1 calc R U . . .
H34C H 0.873831 0.622764 0.512781 0.052 Uiso 1 1 calc R U . . .
N6 N 1.0590(3) 0.67155(8) 0.96767(9) 0.0285(4) Uani 1 1 d D U . . .
O10 O 1.0580(2) 0.62818(7) 0.93204(8) 0.0333(4) Uani 1 1 d D U . . .
O11 O 1.0049(2) 0.71729(7) 0.94378(9) 0.0358(4) Uani 1 1 d D U . . .
O12 O 1.1144(3) 0.66977(8) 1.02818(8) 0.0376(4) Uani 1 1 d D U . . .

loop_
_atom_site_aniso_label
_atom_site_aniso_U_11
_atom_site_aniso_U_22
_atom_site_aniso_U_33
_atom_site_aniso_U_23
_atom_site_aniso_U_13
_atom_site_aniso_U_12
Cu1 0.03537(19) 0.01677(17) 0.01288(16) 0.00114(11) -0.00033(12) 0.00238(12)
O4 0.0380(8) 0.0188(7) 0.0138(6) 0.0018(6) 0.0002(6) 0.0023(6)
O2 0.0293(7) 0.0314(8) 0.0164(7) 0.0054(6) -0.0035(5) -0.0072(6)
O5 0.0420(9) 0.0197(7) 0.0144(7) 0.0004(6) -0.0016(6) 0.0040(7)
O3 0.0325(8) 0.0271(8) 0.0211(7) 0.0045(6) -0.0003(6) -0.0066(7)
O14 0.0358(8) 0.0236(8) 0.0247(8) 0.0011(6) -0.0031(6) 0.0031(6)
O1 0.0294(7) 0.0294(9) 0.0227(7) 0.0002(6) -0.0028(6) -0.0056(6)
O7 0.0533(10) 0.0190(8) 0.0184(7) 0.0032(6) -0.0070(7) -0.0021(7)
O15 0.0374(8) 0.0296(9) 0.0228(8) 0.0009(6) -0.0008(6) 0.0042(7)
O9 0.0620(11) 0.0341(10) 0.0187(8) -0.0064(7) -0.0001(7) 0.0069(8)
O6 0.0360(9) 0.0480(11) 0.0239(8) -0.0054(8) -0.0002(7) -0.0050(8)
O8 0.0548(10) 0.0323(9) 0.0210(8) 0.0054(7) -0.0004(7) 0.0092(8)
N5 0.0310(9) 0.0157(8) 0.0135(8) 0.0001(6) 0.0001(6) 0.0020(7)
N4 0.0275(8) 0.0147(8) 0.0166(8) -0.0003(6) 0.0006(6) 0.0009(7)
O13 0.0568(11) 0.0382(10) 0.0261(8) 0.0052(7) -0.0076(8) -0.0147(9)
N3 0.0295(9) 0.0210(9) 0.0166(8) -0.0018(7) 0.0010(6) -0.0024(7)
N2 0.0318(9) 0.0209(9) 0.0166(8) -0.0015(7) -0.0004(7) -0.0008(7)
N1 0.0360(10) 0.0315(11) 0.0184(9) -0.0011(8) -0.0010(7) 0.0006(8)
C14 0.0283(10) 0.0200(10) 0.0156(9) -0.0001(8) 0.0004(7) -0.0030(8)
C13 0.0277(10) 0.0166(10) 0.0196(9) -0.0004(8) 0.0011(8) -0.0009(8)
C8 0.0278(10) 0.0162(9) 0.0161(9) -0.0011(7) 0.0003(7) 0.0014(8)
C10 0.0290(10) 0.0206(10) 0.0234(10) -0.0016(8) 0.0029(8) -0.0027(8)
C6 0.0285(10) 0.0163(10) 0.0158(9) 0.0000(7) 0.0012(7) 0.0012(8)
C3 0.0281(10) 0.0178(10) 0.0213(10) 0.0002(8) 0.0019(8) -0.0012(8)
C21 0.0258(10) 0.0191(10) 0.0147(9) 0.0022(8) -0.0003(7) 0.0000(8)
C1 0.0275(10) 0.0182(10) 0.0177(9) -0.0006(8) -0.0022(7) -0.0004(8)
C27 0.0277(10) 0.0192(10) 0.0159(9) 0.0014(8) -0.0004(7) -0.0012(8)
C22 0.0274(10) 0.0199(10) 0.0159(9) 0.0008(8) 0.0003(7) -0.0019(8)
C9 0.0287(10) 0.0209(10) 0.0177(9) -0.0001(8) -0.0002(8) 0.0004(8)
C19 0.0282(10) 0.0190(10) 0.0194(10) -0.0006(8) -0.0013(8) -0.0010(8)
C15 0.0291(10) 0.0180(10) 0.0182(9) -0.0004(8) 0.0003(7) -0.0006(8)
C20 0.0251(9) 0.0190(10) 0.0168(9) -0.0014(8) 0.0009(7) -0.0009(8)
C26 0.0278(10) 0.0222(10) 0.0153(9) -0.0003(8) 0.0000(7) -0.0023(8)
C28 0.0274(10) 0.0217(10) 0.0177(10) -0.0009(8) -0.0001(7) -0.0021(8)
C11 0.0258(10) 0.0192(10) 0.0221(10) -0.0040(8) -0.0010(8) 0.0009(8)
C31 0.0299(10) 0.0276(11) 0.0154(10) -0.0004(8) -0.0014(8) -0.0006(9)
C7 0.0299(10) 0.0132(9) 0.0163(9) 0.0008(7) -0.0006(7) 0.0017(8)
C18 0.0295(10) 0.0205(10) 0.0252(10) -0.0032(8) 0.0026(8) 0.0000(9)
C29 0.0348(11) 0.0192(10) 0.0212(10) 0.0003(8) 0.0007(8) 0.0004(9)
C12 0.0303(10) 0.0208(10) 0.0168(9) -0.0009(8) -0.0007(8) 0.0007(8)
C23 0.0294(10) 0.0200(10) 0.0168(9) 0.0009(8) 0.0002(7) 0.0001(8)
C4 0.0271(10) 0.0214(10) 0.0214(10) -0.0011(8) -0.0019(8) 0.0004(8)
C5 0.0305(10) 0.0198(10) 0.0164(9) 0.0001(8) -0.0007(8) 0.0018(8)
C30 0.0376(12) 0.0223(11) 0.0202(10) -0.0038(8) 0.0014(8) -0.0001(9)
C16 0.0357(11) 0.0231(11) 0.0157(9) -0.0004(8) 0.0013(8) 0.0004(9)
C2 0.0325(11) 0.0221(10) 0.0164(9) 0.0028(8) -0.0006(8) -0.0014(9)
C24 0.0389(12) 0.0184(10) 0.0199(10) 0.0020(8) -0.0024(8) 0.0017(9)
C25 0.0340(11) 0.0189(10) 0.0213(10) -0.0036(8) 0.0012(8) -0.0002(9)
C17 0.0349(11) 0.0253(11) 0.0186(10) -0.0049(8) 0.0038(8) 0.0011(9)
C33 0.0383(12) 0.0219(11) 0.0204(10) -0.0032(8) -0.0003(8) 0.0037(9)
C32 0.0384(12) 0.0239(11) 0.0198(10) 0.0012(9) -0.0026(8) 0.0049(9)
C35 0.0379(12) 0.0353(13) 0.0240(11) -0.0015(10) -0.0030(9) -0.0009(10)
C34 0.0392(12) 0.0346(13) 0.0293(12) 0.0022(10) -0.0054(10) -0.0033(11)
N6 0.0334(10) 0.0276(10) 0.0246(9) 0.0042(8) -0.0001(7) 0.0019(8)
O10 0.0417(9) 0.0281(9) 0.0302(8) -0.0041(7) 0.0025(7) 0.0030(7)
O11 0.0517(10) 0.0256(9) 0.0295(8) 0.0053(7) -0.0080(7) 0.0051(8)
O12 0.0542(10) 0.0329(9) 0.0251(8) 0.0011(7) -0.0095(7) 0.0093(8)

loop_
_atom_type_symbol
_atom_type_description
_atom_type_scat_dispersion_real
_atom_type_scat_dispersion_imag
_atom_type_scat_source
C C 0.0181 0.0091 'International Tables Vol C Tables 4.2.6.8 and 6.1.1.4'
H H 0.0000 0.0000 'International Tables Vol C Tables 4.2.6.8 and 6.1.1.4'
Cu Cu -1.9646 0.5888 'International Tables Vol C Tables 4.2.6.8 and 6.1.1.4'
N N 0.0311 0.0180 'International Tables Vol C Tables 4.2.6.8 and 6.1.1.4'
O O 0.0492 0.0322 'International Tables Vol C Tables 4.2.6.8 and 6.1.1.4'

loop_
_geom_angle_atom_site_label_1
_geom_angle_atom_site_label_2
_geom_angle_atom_site_label_3
_geom_angle
_geom_angle_site_symmetry_1
_geom_angle_site_symmetry_3
_geom_angle_publ_flag
O4 Cu1 O6 84.83(7) . . ?
O4 Cu1 O10 77.53(6) . . ?
O5 Cu1 O4 174.15(6) . . ?
O5 Cu1 O7 88.85(7) . . ?
O5 Cu1 O6 98.03(7) . . ?
O5 Cu1 N4 92.28(7) . . ?
O5 Cu1 O10 100.39(6) . . ?
O7 Cu1 O4 96.23(6) . . ?
O7 Cu1 O6 90.76(7) . . ?
O7 Cu1 N4 175.74(7) . . ?
O7 Cu1 O10 82.15(6) . . ?
O6 Cu1 O10 160.09(6) . . ?
N4 Cu1 O4 82.44(6) . . ?
N4 Cu1 O6 93.15(7) . . ?
N4 Cu1 O10 93.60(6) . . ?
C14 O4 Cu1 109.48(12) . . ?
C13 O2 C1 118.62(16) . . ?
C23 O5 Cu1 127.14(14) . . ?
C3 O3 H3 109.5 . . ?
C35 O14 H14 109.5 . . ?
C11 O1 H1 109.5 . . ?
Cu1 O7 H7A 123.2 . . ?
Cu1 O7 H7B 126.6 . . ?
H7A O7 H7B 104.6 . . ?
H15A O15 H15B 104.5 . . ?
Cu1 O6 H6A 130(2) . . ?
Cu1 O6 H6B 113(2) . . ?
H6A O6 H6B 106(3) . . ?
N4 N5 C7 129.64(15) . . ?
C14 N5 N4 114.35(16) . . ?
C14 N5 C7 114.86(16) . . ?
N5 N4 Cu1 110.48(12) . . ?
C21 N4 Cu1 128.36(15) . . ?
C21 N4 N5 121.10(17) . . ?
C34 O13 H13 109.5 . . ?
N2 N3 C26 115.32(18) . . ?
N3 N2 C28 112.75(18) . . ?
O9 N1 C31 118.09(19) . . ?
O8 N1 O9 123.29(19) . . ?
O8 N1 C31 118.60(19) . . ?
O4 C14 N5 122.98(19) . . ?
O4 C14 C15 130.13(18) . . ?
N5 C14 C15 106.86(17) . . ?
O2 C13 C8 123.24(18) . . ?
O2 C13 C12 114.96(18) . . ?
C12 C13 C8 121.80(19) . . ?
C13 C8 C7 121.72(18) . . ?
C9 C8 C13 117.84(18) . . ?
C9 C8 C7 120.43(18) . . ?
C9 C10 H10 120.2 . . ?
C9 C10 C11 119.6(2) . . ?
C11 C10 H10 120.2 . . ?
C1 C6 C7 121.62(18) . . ?
C1 C6 C5 117.61(19) . . ?
C5 C6 C7 120.68(18) . . ?
O3 C3 C4 116.84(19) . . ?
O3 C3 C2 122.77(19) . . ?
C2 C3 C4 120.39(19) . . ?
N4 C21 H21 119.0 . . ?
N4 C21 C22 122.08(18) . . ?
C22 C21 H21 119.0 . . ?
O2 C1 C6 123.29(19) . . ?
O2 C1 C2 114.80(18) . . ?
C6 C1 C2 121.91(19) . . ?
C22 C27 H27 119.1 . . ?
C26 C27 H27 119.1 . . ?
C26 C27 C22 121.87(19) . . ?
C27 C22 C21 116.16(18) . . ?
C27 C22 C23 119.26(19) . . ?
C23 C22 C21 124.57(18) . . ?
C8 C9 H9 119.2 . . ?
C10 C9 C8 121.58(19) . . ?
C10 C9 H9 119.2 . . ?
C20 C19 H19 121.1 . . ?
C20 C19 C18 117.8(2) . . ?
C18 C19 H19 121.1 . . ?
C20 C15 C14 108.03(18) . . ?
C20 C15 C16 122.5(2) . . ?
C16 C15 C14 129.50(19) . . ?
C19 C20 C15 120.38(19) . . ?
C19 C20 C7 127.43(18) . . ?
C15 C20 C7 112.19(18) . . ?
N3 C26 C25 125.87(19) . . ?
C27 C26 N3 114.93(18) . . ?
C27 C26 C25 119.17(18) . . ?
C29 C28 N2 115.96(19) . . ?
C29 C28 C33 120.20(19) . . ?
C33 C28 N2 123.84(19) . . ?
O1 C11 C10 117.59(19) . . ?
O1 C11 C12 122.36(19) . . ?
C12 C11 C10 120.06(19) . . ?
C30 C31 N1 118.5(2) . . ?
C30 C31 C32 123.12(19) . . ?
C32 C31 N1 118.4(2) . . ?
N5 C7 C8 110.48(16) . . ?
N5 C7 C6 112.54(17) . . ?
N5 C7 C20 97.99(15) . . ?
C8 C7 C6 111.09(16) . . ?
C8 C7 C20 112.26(17) . . ?
C6 C7 C20 111.87(17) . . ?
C19 C18 H18 119.4 . . ?
C19 C18 C17 121.3(2) . . ?
C17 C18 H18 119.4 . . ?
C28 C29 H29 119.8 . . ?
C30 C29 C28 120.4(2) . . ?
C30 C29 H29 119.8 . . ?
C13 C12 H12 120.5 . . ?
C11 C12 C13 119.07(19) . . ?
C11 C12 H12 120.5 . . ?
O5 C23 C22 124.40(19) . . ?
O5 C23 C24 118.15(19) . . ?
C24 C23 C22 117.44(18) . . ?
C3 C4 H4 120.2 . . ?
C5 C4 C3 119.58(19) . . ?
C5 C4 H4 120.2 . . ?
C6 C5 H5 119.2 . . ?
C4 C5 C6 121.58(19) . . ?
C4 C5 H5 119.2 . . ?
C31 C30 C29 118.1(2) . . ?
C31 C30 H30 121.0 . . ?
C29 C30 H30 121.0 . . ?
C15 C16 H16 121.5 . . ?
C17 C16 C15 117.1(2) . . ?
C17 C16 H16 121.5 . . ?
C3 C2 C1 118.92(19) . . ?
C3 C2 H2 120.5 . . ?
C1 C2 H2 120.5 . . ?
C23 C24 H24 119.0 . . ?
C25 C24 C23 122.0(2) . . ?
C25 C24 H24 119.0 . . ?
C26 C25 H25 119.9 . . ?
C24 C25 C26 120.3(2) . . ?
C24 C25 H25 119.9 . . ?
C18 C17 H17 119.5 . . ?
C16 C17 C18 120.99(19) . . ?
C16 C17 H17 119.5 . . ?
C28 C33 H33 120.1 . . ?
C32 C33 C28 119.9(2) . . ?
C32 C33 H33 120.1 . . ?
C31 C32 H32 120.8 . . ?
C33 C32 C31 118.3(2) . . ?
C33 C32 H32 120.8 . . ?
O14 C35 H35A 109.5 . . ?
O14 C35 H35B 109.5 . . ?
O14 C35 H35C 109.5 . . ?
H35A C35 H35B 109.5 . . ?
H35A C35 H35C 109.5 . . ?
H35B C35 H35C 109.5 . . ?
O13 C34 H34A 109.5 . . ?
O13 C34 H34B 109.5 . . ?
O13 C34 H34C 109.5 . . ?
H34A C34 H34B 109.5 . . ?
H34A C34 H34C 109.5 . . ?
H34B C34 H34C 109.5 . . ?
O10 N6 O12 120.45(19) . . ?
O11 N6 O10 120.56(18) . . ?
O11 N6 O12 119.0(2) . . ?

loop_
_geom_bond_atom_site_label_1
_geom_bond_atom_site_label_2
_geom_bond_distance
_geom_bond_site_symmetry_2
_geom_bond_publ_flag
Cu1 O4 2.0114(15) . ?
Cu1 O5 1.9151(15) . ?
Cu1 O7 1.9300(15) . ?
Cu1 O6 2.3032(18) . ?
Cu1 N4 1.9608(17) . ?
Cu1 O10 2.6923(18) . ?
O4 C14 1.243(3) . ?
O2 C13 1.378(3) . ?
O2 C1 1.380(3) . ?
O5 C23 1.304(2) . ?
O3 H3 0.8400 . ?
O3 C3 1.360(3) . ?
O14 H14 0.8400 . ?
O14 C35 1.437(3) . ?
O1 H1 0.8400 . ?
O1 C11 1.354(3) . ?
O7 H7A 0.8689 . ?
O7 H7B 0.8701 . ?
O15 H15A 0.8702 . ?
O15 H15B 0.8697 . ?
O9 N1 1.227(3) . ?
O6 H6A 0.79(4) . ?
O6 H6B 0.86(4) . ?
O8 N1 1.225(3) . ?
N5 N4 1.378(2) . ?
N5 C14 1.361(3) . ?
N5 C7 1.505(3) . ?
N4 C21 1.298(3) . ?
O13 H13 0.8400 . ?
O13 C34 1.408(3) . ?
N3 N2 1.266(3) . ?
N3 C26 1.408(3) . ?
N2 C28 1.426(3) . ?
N1 C31 1.460(3) . ?
C14 C15 1.462(3) . ?
C13 C8 1.392(3) . ?
C13 C12 1.392(3) . ?
C8 C9 1.392(3) . ?
C8 C7 1.515(3) . ?
C10 H10 0.9500 . ?
C10 C9 1.380(3) . ?
C10 C11 1.398(3) . ?
C6 C1 1.391(3) . ?
C6 C7 1.515(3) . ?
C6 C5 1.395(3) . ?
C3 C4 1.396(3) . ?
C3 C2 1.382(3) . ?
C21 H21 0.9500 . ?
C21 C22 1.441(3) . ?
C1 C2 1.395(3) . ?
C27 H27 0.9500 . ?
C27 C22 1.408(3) . ?
C27 C26 1.381(3) . ?
C22 C23 1.429(3) . ?
C9 H9 0.9500 . ?
C19 H19 0.9500 . ?
C19 C20 1.388(3) . ?
C19 C18 1.392(3) . ?
C15 C20 1.388(3) . ?
C15 C16 1.391(3) . ?
C20 C7 1.525(3) . ?
C26 C25 1.411(3) . ?
C28 C29 1.394(3) . ?
C28 C33 1.399(3) . ?
C11 C12 1.389(3) . ?
C31 C30 1.381(3) . ?
C31 C32 1.386(3) . ?
C18 H18 0.9500 . ?
C18 C17 1.401(3) . ?
C29 H29 0.9500 . ?
C29 C30 1.382(3) . ?
C12 H12 0.9500 . ?
C23 C24 1.428(3) . ?
C4 H4 0.9500 . ?
C4 C5 1.379(3) . ?
C5 H5 0.9500 . ?
C30 H30 0.9500 . ?
C16 H16 0.9500 . ?
C16 C17 1.384(3) . ?
C2 H2 0.9500 . ?
C24 H24 0.9500 . ?
C24 C25 1.369(3) . ?
C25 H25 0.9500 . ?
C17 H17 0.9500 . ?
C33 H33 0.9500 . ?
C33 C32 1.384(3) . ?
C32 H32 0.9500 . ?
C35 H35A 0.9800 . ?
C35 H35B 0.9800 . ?
C35 H35C 0.9800 . ?
C34 H34A 0.9800 . ?
C34 H34B 0.9800 . ?
C34 H34C 0.9800 . ?
N6 O10 1.251(3) . ?
N6 O11 1.250(3) . ?
N6 O12 1.259(2) . ?

loop_
_geom_torsion_atom_site_label_1
_geom_torsion_atom_site_label_2
_geom_torsion_atom_site_label_3
_geom_torsion_atom_site_label_4
_geom_torsion
_geom_torsion_site_symmetry_1
_geom_torsion_site_symmetry_2
_geom_torsion_site_symmetry_3
_geom_torsion_site_symmetry_4
_geom_torsion_publ_flag
Cu1 O4 C14 N5 -4.9(2) . . . . ?
Cu1 O4 C14 C15 172.61(19) . . . . ?
Cu1 O5 C23 C22 11.1(3) . . . . ?
Cu1 O5 C23 C24 -170.13(15) . . . . ?
Cu1 N4 C21 C22 -0.3(3) . . . . ?
O4 C14 C15 C20 -176.3(2) . . . . ?
O4 C14 C15 C16 2.3(4) . . . . ?
O2 C13 C8 C9 -178.09(19) . . . . ?
O2 C13 C8 C7 0.9(3) . . . . ?
O2 C13 C12 C11 178.18(19) . . . . ?
O2 C1 C2 C3 -179.78(19) . . . . ?
O5 C23 C24 C25 -177.6(2) . . . . ?
O3 C3 C4 C5 -178.05(19) . . . . ?
O3 C3 C2 C1 178.7(2) . . . . ?
O1 C11 C12 C13 -179.89(19) . . . . ?
O9 N1 C31 C30 1.0(3) . . . . ?
O9 N1 C31 C32 179.8(2) . . . . ?
O8 N1 C31 C30 -177.6(2) . . . . ?
O8 N1 C31 C32 1.3(3) . . . . ?
N5 N4 C21 C22 -177.29(18) . . . . ?
N5 C14 C15 C20 1.5(2) . . . . ?
N5 C14 C15 C16 -179.9(2) . . . . ?
N4 N5 C14 O4 6.4(3) . . . . ?
N4 N5 C14 C15 -171.61(16) . . . . ?
N4 N5 C7 C8 52.0(3) . . . . ?
N4 N5 C7 C6 -72.8(3) . . . . ?
N4 N5 C7 C20 169.42(19) . . . . ?
N4 C21 C22 C27 176.83(19) . . . . ?
N4 C21 C22 C23 -4.5(3) . . . . ?
N3 N2 C28 C29 177.93(19) . . . . ?
N3 N2 C28 C33 -1.7(3) . . . . ?
N3 C26 C25 C24 177.8(2) . . . . ?
N2 N3 C26 C27 179.01(18) . . . . ?
N2 N3 C26 C25 0.8(3) . . . . ?
N2 C28 C29 C30 -178.5(2) . . . . ?
N2 C28 C33 C32 177.9(2) . . . . ?
N1 C31 C30 C29 178.2(2) . . . . ?
N1 C31 C32 C33 -178.8(2) . . . . ?
C14 N5 N4 Cu1 -4.1(2) . . . . ?
C14 N5 N4 C21 173.32(19) . . . . ?
C14 N5 C7 C8 -114.94(19) . . . . ?
C14 N5 C7 C6 120.24(19) . . . . ?
C14 N5 C7 C20 2.5(2) . . . . ?
C14 C15 C20 C19 179.70(19) . . . . ?
C14 C15 C20 C7 0.1(2) . . . . ?
C14 C15 C16 C17 -179.0(2) . . . . ?
C13 O2 C1 C6 -2.1(3) . . . . ?
C13 O2 C1 C2 177.15(19) . . . . ?
C13 C8 C9 C10 -0.5(3) . . . . ?
C13 C8 C7 N5 -131.4(2) . . . . ?
C13 C8 C7 C6 -5.8(3) . . . . ?
C13 C8 C7 C20 120.3(2) . . . . ?
C8 C13 C12 C11 -1.4(3) . . . . ?
C10 C11 C12 C13 0.4(3) . . . . ?
C6 C1 C2 C3 -0.6(3) . . . . ?
C3 C4 C5 C6 -0.9(3) . . . . ?
C21 C22 C23 O5 -1.1(3) . . . . ?
C21 C22 C23 C24 -179.8(2) . . . . ?
C1 O2 C13 C8 3.4(3) . . . . ?
C1 O2 C13 C12 -176.11(18) . . . . ?
C1 C6 C7 N5 131.6(2) . . . . ?
C1 C6 C7 C8 7.1(3) . . . . ?
C1 C6 C7 C20 -119.2(2) . . . . ?
C1 C6 C5 C4 0.1(3) . . . . ?
C27 C22 C23 O5 177.5(2) . . . . ?
C27 C22 C23 C24 -1.2(3) . . . . ?
C27 C26 C25 C24 -0.3(3) . . . . ?
C22 C27 C26 N3 -178.07(18) . . . . ?
C22 C27 C26 C25 0.2(3) . . . . ?
C22 C23 C24 C25 1.2(3) . . . . ?
C9 C8 C7 N5 47.5(2) . . . . ?
C9 C8 C7 C6 173.15(18) . . . . ?
C9 C8 C7 C20 -60.7(2) . . . . ?
C9 C10 C11 O1 -179.28(19) . . . . ?
C9 C10 C11 C12 0.4(3) . . . . ?
C19 C20 C7 N5 179.0(2) . . . . ?
C19 C20 C7 C8 -65.0(3) . . . . ?
C19 C20 C7 C6 60.7(3) . . . . ?
C19 C18 C17 C16 -0.1(3) . . . . ?
C15 C20 C7 N5 -1.4(2) . . . . ?
C15 C20 C7 C8 114.64(19) . . . . ?
C15 C20 C7 C6 -119.68(19) . . . . ?
C15 C16 C17 C18 0.1(3) . . . . ?
C20 C19 C18 C17 0.5(3) . . . . ?
C20 C15 C16 C17 -0.5(3) . . . . ?
C26 N3 N2 C28 -178.54(17) . . . . ?
C26 C27 C22 C21 179.24(19) . . . . ?
C26 C27 C22 C23 0.5(3) . . . . ?
C28 C29 C30 C31 0.1(3) . . . . ?
C28 C33 C32 C31 1.2(3) . . . . ?
C11 C10 C9 C8 -0.4(3) . . . . ?
C7 N5 N4 Cu1 -171.12(16) . . . . ?
C7 N5 N4 C21 6.3(3) . . . . ?
C7 N5 C14 O4 175.35(19) . . . . ?
C7 N5 C14 C15 -2.6(2) . . . . ?
C7 C8 C9 C10 -179.54(19) . . . . ?
C7 C6 C1 O2 -3.6(3) . . . . ?
C7 C6 C1 C2 177.25(19) . . . . ?
C7 C6 C5 C4 -176.55(19) . . . . ?
C18 C19 C20 C15 -0.9(3) . . . . ?
C18 C19 C20 C7 178.6(2) . . . . ?
C29 C28 C33 C32 -1.7(3) . . . . ?
C12 C13 C8 C9 1.4(3) . . . . ?
C12 C13 C8 C7 -179.60(19) . . . . ?
C23 C24 C25 C26 -0.5(3) . . . . ?
C4 C3 C2 C1 -0.2(3) . . . . ?
C5 C6 C1 O2 179.77(19) . . . . ?
C5 C6 C1 C2 0.6(3) . . . . ?
C5 C6 C7 N5 -51.9(2) . . . . ?
C5 C6 C7 C8 -176.39(18) . . . . ?
C5 C6 C7 C20 57.3(3) . . . . ?
C30 C31 C32 C33 0.0(3) . . . . ?
C16 C15 C20 C19 1.0(3) . . . . ?
C16 C15 C20 C7 -178.6(2) . . . . ?
C2 C3 C4 C5 0.9(3) . . . . ?
C33 C28 C29 C30 1.1(3) . . . . ?
C32 C31 C30 C29 -0.7(3) . . . . ?
